data_4060083
loop_
_publ_author_name
'Osipov, Alexander L.'
'Gerdov, Sergei M.'
'Kuz'mina, Lyudmila G.'
'Howard, Judith A. K.'
'Nikonov, Georgii I.'

_publ_section_title
;
Syntheses and X-ray Diffraction Studies of Half-Sandwich 
Hydridosilyl Complexes of Ruthenium
;
_journal_issue 4
_journal_name_full Organometallics
_journal_page_first 587
_journal_page_last 602
_journal_paper_doi 10.1021/om0495271
_journal_volume 24
_journal_year 2005
_chemical_formula_sum 'C19 H41 P Ru Si'
_chemical_formula_weight 429.65
_chemical_name_systematic
;
(pentamethylcyclopentadienyl)(triisopropylmethylphosphine)
(trihydrosilyl)ruthenium dihydride
;
_space_group_IT_number 15
_symmetry_cell_setting monoclinic
_symmetry_space_group_name_Hall '-C 2yc'
_symmetry_space_group_name_H-M 'C 1 2/c 1'
_atom_sites_solution_hydrogens geom
_atom_sites_solution_primary direct
_atom_sites_solution_secondary difmap
_cell_angle_alpha 90.00
_cell_angle_beta 101.6460(10)
_cell_angle_gamma 90.00
_cell_formula_units_Z 8
_cell_length_a 33.0396(13)
_cell_length_b 8.9192(4)
_cell_length_c 14.8864(6)
_cell_measurement_reflns_used 5250
_cell_measurement_temperature 123(2)
_cell_measurement_theta_max 30.261
_cell_measurement_theta_min 2.518
_cell_volume 4296.5(3)
_diffrn_ambient_temperature 123(2)
_diffrn_detector_area_resol_mean ?
_diffrn_measurement_device_type ?
_diffrn_measurement_method ?
_diffrn_radiation_monochromator graphite
_diffrn_radiation_source 'fine-focus sealed tube'
_diffrn_radiation_type MoK\a
_diffrn_radiation_wavelength 0.71073
_diffrn_reflns_av_R_equivalents 0.0249
_diffrn_reflns_av_sigmaI/netI 0.0358
_diffrn_reflns_limit_h_max 44
_diffrn_reflns_limit_h_min -42
_diffrn_reflns_limit_k_max 12
_diffrn_reflns_limit_k_min -11
_diffrn_reflns_limit_l_max 19
_diffrn_reflns_limit_l_min -14
_diffrn_reflns_number 13729
_diffrn_reflns_theta_max 28.99
_diffrn_reflns_theta_min 1.26
_diffrn_standards_decay_% ?
_diffrn_standards_interval_count ?
_diffrn_standards_interval_time ?
_diffrn_standards_number ?
_exptl_absorpt_coefficient_mu 0.857
_exptl_absorpt_correction_T_max 0.8207
_exptl_absorpt_correction_T_min 0.7478
_exptl_absorpt_correction_type ?
_exptl_absorpt_process_details ?
_exptl_crystal_colour ?
_exptl_crystal_density_diffrn 1.328
_exptl_crystal_density_meas ?
_exptl_crystal_density_method 'not measured'
_exptl_crystal_description ?
_exptl_crystal_F_000 1824
_exptl_crystal_size_max 0.36
_exptl_crystal_size_mid 0.32
_exptl_crystal_size_min 0.24
_refine_ls_extinction_coef 0.00007(5)
_refine_ls_extinction_expression Fc^*^=kFc[1+0.001xFc^2^\l^3^/sin(2\q)]^-1/4^
_refine_ls_extinction_method SHELXL
_refine_ls_goodness_of_fit_ref 1.011
_refine_ls_hydrogen_treatment refall
_refine_ls_matrix_type full
_refine_ls_number_parameters 364
_refine_ls_number_reflns 5616
_refine_ls_number_restraints 0
_refine_ls_restrained_S_all 1.011
_refine_ls_R_factor_all 0.0339
_refine_ls_R_factor_gt 0.0284
_refine_ls_shift/su_max 0.002
_refine_ls_shift/su_mean 0.000
_refine_ls_structure_factor_coef Fsqd
_refine_ls_weighting_details 'calc w=1/[\s^2^(Fo^2^)+(0.0377P)^2^+3.6444P] where P=(Fo^2^+2Fc^2^)/3'
_refine_ls_weighting_scheme calc
_refine_ls_wR_factor_gt 0.0673
_refine_ls_wR_factor_ref 0.0718
_reflns_number_gt 5007
_reflns_number_total 5616
_reflns_threshold_expression >2sigma(I)
_cod_depositor_comments
;
The following automatic conversions were performed:
'_symmetry_cell_setting' value 'Monoclinic' changed to 'monoclinic'
according to '/home/saulius/struct/CIF-dictionaries/cif_core.dic'
dictionary named 'cif_core.dic' version 2.4.1 from 2010-06-29.

Automatic conversion script
Id: cif_fix_enum 1527 2010-12-29 10:47:43Z saulius 
;
_cod_original_sg_symbol_H-M C2/c
_cod_database_code 4060083

loop_
_symmetry_equiv_pos_as_xyz
'x, y, z'
'-x, y, -z+1/2'
'x+1/2, y+1/2, z'
'-x+1/2, y+1/2, -z+1/2'
'-x, -y, -z'
'x, -y, z-1/2'
'-x+1/2, -y+1/2, -z'
'x+1/2, -y+1/2, z-1/2'

loop_
_atom_site_label
_atom_site_type_symbol
_atom_site_fract_x
_atom_site_fract_y
_atom_site_fract_z
_atom_site_U_iso_or_equiv
_atom_site_adp_type
_atom_site_occupancy
_atom_site_symmetry_multiplicity
_atom_site_calc_flag
_atom_site_refinement_flags
_atom_site_disorder_assembly
_atom_site_disorder_group
Ru1 Ru 0.138832(4) 1.884471(15) 0.023945(10) 0.01223(6) Uani 1 1 d . . .
P1 P 0.083754(15) 1.75350(5) 0.05854(3) 0.01248(10) Uani 1 1 d . . .
Si1 Si 0.11470(2) 2.13098(6) 0.01728(5) 0.02381(13) Uani 1 1 d . . .
C1 C 0.18354(6) 1.7017(2) -0.00854(14) 0.0168(4) Uani 1 1 d . . .
C2 C 0.17834(6) 1.8128(2) -0.07814(13) 0.0165(4) Uani 1 1 d . . .
C3 C 0.19269(6) 1.9531(2) -0.03639(14) 0.0187(4) Uani 1 1 d . . .
C4 C 0.20606(6) 1.9275(2) 0.06015(15) 0.0197(4) Uani 1 1 d . . .
C5 C 0.20002(6) 1.7710(2) 0.07722(14) 0.0193(4) Uani 1 1 d . . .
C6 C 0.17954(7) 1.5353(2) -0.02324(18) 0.0235(4) Uani 1 1 d . . .
C7 C 0.16458(7) 1.7859(3) -0.17939(15) 0.0252(5) Uani 1 1 d . . .
C8 C 0.19791(9) 2.0956(3) -0.0864(2) 0.0305(5) Uani 1 1 d . . .
C9 C 0.22620(8) 2.0385(3) 0.13056(19) 0.0313(5) Uani 1 1 d . . .
C10 C 0.21620(8) 1.6885(3) 0.16470(17) 0.0292(5) Uani 1 1 d . . .
C11 C 0.04668(6) 1.8672(2) 0.10996(14) 0.0175(4) Uani 1 1 d . . .
C12 C 0.06515(8) 1.9524(3) 0.19796(17) 0.0286(5) Uani 1 1 d . . .
C13 C 0.00755(7) 1.7862(3) 0.12375(18) 0.0273(5) Uani 1 1 d . . .
C14 C 0.10026(6) 1.5888(2) 0.13462(14) 0.0167(4) Uani 1 1 d . . .
C15 C 0.06781(7) 1.4678(2) 0.14075(17) 0.0236(4) Uani 1 1 d . . .
C16 C 0.12185(8) 1.6383(3) 0.23055(16) 0.0265(5) Uani 1 1 d . . .
C17 C 0.04798(6) 1.6665(2) -0.04034(13) 0.0160(4) Uani 1 1 d . . .
C18 C 0.07096(7) 1.5603(3) -0.09273(16) 0.0224(4) Uani 1 1 d . . .
C19 C 0.02377(7) 1.7817(3) -0.10583(15) 0.0227(4) Uani 1 1 d . . .
H1 H 0.1318(10) 1.949(4) 0.116(2) 0.052(9) Uiso 1 1 d . . .
H2 H 0.1009(9) 1.923(3) -0.0547(19) 0.037(7) Uiso 1 1 d . . .
H3 H 0.1400(8) 2.235(3) 0.0764(18) 0.038(7) Uiso 1 1 d . . .
H4 H 0.0736(8) 2.162(3) 0.0351(18) 0.029(7) Uiso 1 1 d . . .
H5 H 0.1111(9) 2.197(3) -0.0712(19) 0.044(8) Uiso 1 1 d . . .
H6A H 0.2052(9) 1.495(3) -0.0196(19) 0.037(7) Uiso 1 1 d . . .
H6B H 0.1669(8) 1.488(3) 0.0199(19) 0.032(7) Uiso 1 1 d . . .
H6C H 0.1606(9) 1.511(3) -0.083(2) 0.039(8) Uiso 1 1 d . . .
H7A H 0.1839(9) 1.746(3) -0.2042(19) 0.037(8) Uiso 1 1 d . . .
H7B H 0.1409(9) 1.720(3) -0.195(2) 0.040(8) Uiso 1 1 d . . .
H7C H 0.1568(9) 1.876(3) -0.213(2) 0.038(8) Uiso 1 1 d . . .
H8A H 0.2222(9) 2.097(3) -0.1087(19) 0.033(7) Uiso 1 1 d . . .
H8B H 0.1746(10) 2.106(3) -0.141(2) 0.044(9) Uiso 1 1 d . . .
H8C H 0.1988(9) 2.184(4) -0.049(2) 0.049(9) Uiso 1 1 d . . .
H9A H 0.2558(10) 2.037(3) 0.139(2) 0.046(8) Uiso 1 1 d . . .
H9B H 0.2172(9) 2.138(3) 0.114(2) 0.041(8) Uiso 1 1 d . . .
H9C H 0.2200(9) 2.018(3) 0.192(2) 0.043(8) Uiso 1 1 d . . .
H10A H 0.2448(10) 1.655(3) 0.168(2) 0.045(8) Uiso 1 1 d . . .
H10B H 0.2169(9) 1.752(3) 0.214(2) 0.043(8) Uiso 1 1 d . . .
H10C H 0.1993(10) 1.595(3) 0.171(2) 0.047(9) Uiso 1 1 d . . .
H11A H 0.0379(6) 1.941(2) 0.0619(15) 0.009(5) Uiso 1 1 d . . .
H12A H 0.0444(8) 2.025(3) 0.2115(17) 0.028(7) Uiso 1 1 d . . .
H12B H 0.0681(9) 1.885(3) 0.245(2) 0.034(8) Uiso 1 1 d . . .
H12C H 0.0869(10) 2.003(3) 0.195(2) 0.044(9) Uiso 1 1 d . . .
H13A H -0.0110(8) 1.855(3) 0.1371(18) 0.024(6) Uiso 1 1 d . . .
H13B H -0.0043(9) 1.732(3) 0.072(2) 0.041(8) Uiso 1 1 d . . .
H13C H 0.0139(9) 1.718(3) 0.179(2) 0.048(8) Uiso 1 1 d . . .
H14A H 0.1203(7) 1.546(2) 0.1042(15) 0.011(5) Uiso 1 1 d . . .
H15A H 0.0790(8) 1.385(3) 0.1741(18) 0.021(6) Uiso 1 1 d . . .
H15B H 0.0474(9) 1.502(3) 0.1735(19) 0.034(7) Uiso 1 1 d . . .
H15C H 0.0542(8) 1.426(3) 0.0815(19) 0.030(7) Uiso 1 1 d . . .
H16A H 0.1386(8) 1.560(3) 0.2590(18) 0.028(6) Uiso 1 1 d . . .
H16B H 0.1374(9) 1.728(3) 0.2273(19) 0.035(7) Uiso 1 1 d . . .
H16C H 0.1015(9) 1.663(3) 0.2676(19) 0.034(7) Uiso 1 1 d . . .
H17A H 0.0293(8) 1.611(2) -0.0168(17) 0.020(6) Uiso 1 1 d . . .
H18A H 0.0500(8) 1.513(3) -0.1463(19) 0.032(7) Uiso 1 1 d . . .
H18B H 0.0887(9) 1.613(3) -0.1185(19) 0.026(7) Uiso 1 1 d . . .
H18C H 0.0829(8) 1.477(3) -0.0566(19) 0.031(7) Uiso 1 1 d . . .
H19A H 0.0068(8) 1.730(3) -0.1608(17) 0.025(6) Uiso 1 1 d . . .
H19B H 0.0068(9) 1.844(3) -0.077(2) 0.038(8) Uiso 1 1 d . . .
H19C H 0.0401(9) 1.844(3) -0.1298(19) 0.033(7) Uiso 1 1 d . . .

loop_
_atom_site_aniso_label
_atom_site_aniso_U_11
_atom_site_aniso_U_22
_atom_site_aniso_U_33
_atom_site_aniso_U_23
_atom_site_aniso_U_13
_atom_site_aniso_U_12
Ru1 0.01238(8) 0.01155(8) 0.01286(9) 0.00002(5) 0.00277(6) -0.00028(5)
P1 0.0131(2) 0.0134(2) 0.0113(2) -0.00028(17) 0.00338(17) 0.00034(16)
Si1 0.0251(3) 0.0124(2) 0.0351(4) 0.0022(2) 0.0089(3) 0.0019(2)
C1 0.0129(8) 0.0177(9) 0.0206(10) -0.0009(7) 0.0055(7) 0.0008(7)
C2 0.0155(9) 0.0196(9) 0.0154(9) -0.0007(7) 0.0056(7) -0.0004(7)
C3 0.0171(9) 0.0181(9) 0.0228(10) -0.0005(8) 0.0085(8) -0.0034(7)
C4 0.0127(9) 0.0248(9) 0.0222(10) -0.0060(8) 0.0050(8) -0.0030(7)
C5 0.0134(9) 0.0277(10) 0.0171(10) 0.0014(8) 0.0035(7) 0.0052(7)
C6 0.0217(10) 0.0180(9) 0.0331(13) 0.0005(9) 0.0111(9) 0.0034(8)
C7 0.0256(11) 0.0343(12) 0.0167(11) -0.0027(9) 0.0063(9) -0.0021(9)
C8 0.0341(13) 0.0225(11) 0.0398(15) 0.0050(10) 0.0195(12) -0.0048(9)
C9 0.0216(11) 0.0390(14) 0.0332(14) -0.0178(11) 0.0053(10) -0.0097(10)
C10 0.0239(11) 0.0420(14) 0.0202(11) 0.0052(10) 0.0012(9) 0.0093(10)
C11 0.0173(9) 0.0196(9) 0.0163(9) -0.0009(7) 0.0054(7) 0.0024(7)
C12 0.0264(12) 0.0389(13) 0.0216(12) -0.0121(10) 0.0070(9) 0.0030(10)
C13 0.0237(11) 0.0297(11) 0.0335(13) -0.0050(10) 0.0179(10) -0.0011(9)
C14 0.0190(9) 0.0168(8) 0.0147(9) 0.0017(7) 0.0043(7) 0.0010(7)
C15 0.0281(11) 0.0181(9) 0.0255(12) 0.0042(9) 0.0071(9) -0.0020(8)
C16 0.0356(13) 0.0243(11) 0.0174(11) 0.0058(9) -0.0003(9) -0.0008(10)
C17 0.0146(9) 0.0198(9) 0.0138(9) -0.0011(7) 0.0037(7) -0.0039(7)
C18 0.0231(10) 0.0244(10) 0.0206(11) -0.0075(9) 0.0067(9) -0.0042(8)
C19 0.0221(10) 0.0265(10) 0.0172(10) 0.0017(9) -0.0016(8) -0.0012(9)
